data_7212311
loop_
_publ_author_name
'Jha, Sushil'
'Silversides, Jon D.'
'Boyle, Ross W.'
'Archibald, Stephen J.'

_publ_section_title
;
 Hydrogen bonded dimers vs. one-dimensional chains in
 2-thiooxoimidazolidin-4-one (thiohydantoin) drug derivatives
;
_journal_issue 6
_journal_name_full CrystEngComm
_journal_page_first 1730
_journal_paper_doi 10.1039/b924683e
_journal_volume 12
_journal_year 2010
_chemical_formula_moiety 'C6 H8 N2 O S'
_chemical_formula_sum 'C6 H8 N2 O S'
_chemical_formula_weight 156.20
_chemical_name_systematic
;
?
;
_space_group_IT_number 14
_symmetry_cell_setting monoclinic
_symmetry_space_group_name_Hall '-P 2ybc'
_symmetry_space_group_name_H-M 'P 1 21/c 1'
_atom_sites_solution_hydrogens geom
_atom_sites_solution_primary direct
_atom_sites_solution_secondary difmap
_audit_creation_method SHELXL-97
_cell_angle_alpha 90.00
_cell_angle_beta 108.753(11)
_cell_angle_gamma 90.00
_cell_formula_units_Z 4
_cell_length_a 9.3380(13)
_cell_length_b 6.3930(5)
_cell_length_c 13.1620(18)
_cell_measurement_reflns_used 233
_cell_measurement_temperature 150(2)
_cell_measurement_theta_max 61.82
_cell_measurement_theta_min 7.99
_cell_volume 744.03(16)
_computing_cell_refinement 'X-AREA (Stoe & Cie, 2002)'
_computing_data_collection 'X-AREA (Stoe & Cie, 2002)'
_computing_data_reduction 'X-RED (Stoe & Cie, 2002)'
_computing_molecular_graphics 'ORTEP III (Farrugia, 1997)'
_computing_publication_material 'SHELXL97(Sheldrick, 1997) and WinGX (Farrugia, 1999)'
_computing_structure_refinement 'SHELXL97 (Sheldrick, 1997)'
_computing_structure_solution 'SHELXS97 (Sheldrick, 1997)'
_diffrn_ambient_temperature 150(2)
_diffrn_measured_fraction_theta_full 0.985
_diffrn_measured_fraction_theta_max 0.985
_diffrn_measurement_device_type 'Stoe IPDS-II image plate'
_diffrn_measurement_method '\w scans, 135 frames at 1\% intervals, exposure time 1 minute'
_diffrn_radiation_monochromator graphite
_diffrn_radiation_source 'fine-focus sealed tube'
_diffrn_radiation_type MoK\a
_diffrn_radiation_wavelength 0.71073
_diffrn_reflns_av_R_equivalents 0.0606
_diffrn_reflns_av_sigmaI/netI 0.0613
_diffrn_reflns_limit_h_max 14
_diffrn_reflns_limit_h_min -14
_diffrn_reflns_limit_k_max 10
_diffrn_reflns_limit_k_min -7
_diffrn_reflns_limit_l_max 21
_diffrn_reflns_limit_l_min -20
_diffrn_reflns_number 7718
_diffrn_reflns_theta_full 34.74
_diffrn_reflns_theta_max 34.74
_diffrn_reflns_theta_min 3.27
_exptl_absorpt_coefficient_mu 0.364
_exptl_absorpt_correction_type none
_exptl_crystal_colour colourless
_exptl_crystal_density_diffrn 1.394
_exptl_crystal_density_method 'not measured'
_exptl_crystal_description lathe
_exptl_crystal_F_000 328
_exptl_crystal_size_max 0.45
_exptl_crystal_size_mid 0.24
_exptl_crystal_size_min 0.09
_refine_diff_density_max 0.397
_refine_diff_density_min -0.403
_refine_diff_density_rms 0.067
_refine_ls_extinction_method none
_refine_ls_goodness_of_fit_ref 0.957
_refine_ls_hydrogen_treatment constr
_refine_ls_matrix_type full
_refine_ls_number_parameters 91
_refine_ls_number_reflns 3169
_refine_ls_number_restraints 0
_refine_ls_restrained_S_all 0.957
_refine_ls_R_factor_all 0.0667
_refine_ls_R_factor_gt 0.0383
_refine_ls_shift/su_max 0.022
_refine_ls_shift/su_mean 0.004
_refine_ls_structure_factor_coef Fsqd
_refine_ls_weighting_details 'calc w=1/[\s^2^(Fo^2^)+(0.0517P)^2^+0.0000P] where P=(Fo^2^+2Fc^2^)/3'
_refine_ls_weighting_scheme calc
_refine_ls_wR_factor_gt 0.0938
_refine_ls_wR_factor_ref 0.1024
_reflns_number_gt 2073
_reflns_number_total 3169
_reflns_threshold_expression >2sigma(I)
_cod_data_source_file b924683e.txt
_cod_data_source_block sja13_06
_cod_depositor_comments
;
The following automatic conversions were performed:

'_symmetry_cell_setting' value 'Monoclinic' changed to 'monoclinic'
according to /home/saulius/struct/CIF-dictionaries/cif_core.dic
dictionary named 'cif_core.dic' version 2.4.2 from 2011-04-26.

Automatic conversion script
Id: cif_fix_values 1891 2012-01-12 08:04:46Z andrius 
;
_cod_original_sg_symbol_H-M P21/c
_cod_database_code 7212311

loop_
_symmetry_equiv_pos_as_xyz
'x, y, z'
'-x, y+1/2, -z+1/2'
'-x, -y, -z'
'x, -y-1/2, z-1/2'

loop_
_atom_site_label
_atom_site_type_symbol
_atom_site_fract_x
_atom_site_fract_y
_atom_site_fract_z
_atom_site_U_iso_or_equiv
_atom_site_adp_type
_atom_site_occupancy
_atom_site_symmetry_multiplicity
_atom_site_calc_flag
_atom_site_refinement_flags
C1 C 0.13780(13) 0.1999(2) 0.07463(8) 0.0200(2) Uani 1 1 d .
C2 C 0.29213(13) -0.0241(2) 0.02251(9) 0.0223(2) Uani 1 1 d .
C3 C 0.27105(14) 0.1703(2) -0.04563(10) 0.0257(3) Uani 1 1 d .
H3A H 0.3688 0.2405 -0.0367 0.031 Uiso 1 1 calc R
H3B H 0.2211 0.1379 -0.1225 0.031 Uiso 1 1 calc R
C4 C 0.19422(14) -0.1506(2) 0.16710(10) 0.0234(2) Uani 1 1 d .
H4A H 0.1968 -0.2904 0.1355 0.028 Uiso 1 1 calc R
H4B H 0.0942 -0.1343 0.1772 0.028 Uiso 1 1 calc R
C5 C 0.31408(15) -0.1412(2) 0.27440(10) 0.0263(2) Uani 1 1 d .
H5 H 0.3064 -0.2392 0.3267 0.032 Uiso 1 1 calc R
C6 C 0.42817(18) -0.0120(3) 0.30344(11) 0.0357(3) Uani 1 1 d .
H6A H 0.4409 0.0890 0.2541 0.043 Uiso 1 1 calc R
H6B H 0.4985 -0.0189 0.3739 0.043 Uiso 1 1 calc R
N1 N 0.20949(12) 0.00770(16) 0.09194(8) 0.02023(19) Uani 1 1 d .
N2 N 0.17443(12) 0.29727(18) -0.00304(8) 0.0246(2) Uani 1 1 d .
H2 H 0.1436 0.4240 -0.0259 0.030 Uiso 1 1 calc R
O1 O 0.36503(11) -0.17892(16) 0.01976(7) 0.0295(2) Uani 1 1 d .
S1 S 0.02430(4) 0.28840(6) 0.14060(2) 0.02541(9) Uani 1 1 d .

loop_
_atom_site_aniso_label
_atom_site_aniso_U_11
_atom_site_aniso_U_22
_atom_site_aniso_U_33
_atom_site_aniso_U_23
_atom_site_aniso_U_13
_atom_site_aniso_U_12
C1 0.0187(4) 0.0224(5) 0.0187(4) -0.0002(4) 0.0060(4) 0.0004(4)
C2 0.0216(5) 0.0276(6) 0.0176(4) -0.0008(4) 0.0062(4) 0.0029(4)
C3 0.0259(5) 0.0316(7) 0.0224(5) 0.0063(5) 0.0117(4) 0.0071(5)
C4 0.0274(6) 0.0197(5) 0.0237(5) 0.0024(4) 0.0091(4) -0.0028(5)
C5 0.0335(6) 0.0260(6) 0.0198(5) 0.0040(4) 0.0091(4) 0.0040(5)
C6 0.0390(8) 0.0341(8) 0.0266(6) -0.0024(5) 0.0001(5) 0.0000(6)
N1 0.0230(4) 0.0210(5) 0.0177(4) 0.0014(3) 0.0078(3) 0.0018(4)
N2 0.0270(5) 0.0249(5) 0.0247(4) 0.0070(4) 0.0121(4) 0.0054(4)
O1 0.0306(5) 0.0320(5) 0.0268(4) 0.0003(4) 0.0102(3) 0.0111(4)
S1 0.02727(15) 0.02810(16) 0.02446(14) 0.00076(12) 0.01335(11) 0.00524(13)

loop_
_atom_type_symbol
_atom_type_description
_atom_type_scat_dispersion_real
_atom_type_scat_dispersion_imag
_atom_type_scat_source
C C 0.0033 0.0016 'International Tables Vol C Tables 4.2.6.8 and 6.1.1.4'
N N 0.0061 0.0033 'International Tables Vol C Tables 4.2.6.8 and 6.1.1.4'
O O 0.0106 0.0060 'International Tables Vol C Tables 4.2.6.8 and 6.1.1.4'
S S 0.1246 0.1234 'International Tables Vol C Tables 4.2.6.8 and 6.1.1.4'
H H 0.0000 0.0000 'International Tables Vol C Tables 4.2.6.8 and 6.1.1.4'

loop_
_geom_angle_atom_site_label_1
_geom_angle_atom_site_label_2
_geom_angle_atom_site_label_3
_geom_angle
N2 C1 N1 108.15(10)
N2 C1 S1 127.10(10)
N1 C1 S1 124.75(9)
O1 C2 N1 125.31(12)
O1 C2 C3 128.62(11)
N1 C2 C3 106.07(10)
N2 C3 C2 102.09(9)
N2 C3 H3A 111.4
C2 C3 H3A 111.4
N2 C3 H3B 111.4
C2 C3 H3B 111.4
H3A C3 H3B 109.2
N1 C4 C5 114.05(11)
N1 C4 H4A 108.7
C5 C4 H4A 108.7
N1 C4 H4B 108.7
C5 C4 H4B 108.7
H4A C4 H4B 107.6
C6 C5 C4 126.52(12)
C6 C5 H5 116.7
C4 C5 H5 116.7
C5 C6 H6A 120.0
C5 C6 H6B 120.0
H6A C6 H6B 120.0
C1 N1 C2 111.35(10)
C1 N1 C4 125.62(9)
C2 N1 C4 122.89(10)
C1 N2 C3 112.29(11)
C1 N2 H2 123.9
C3 N2 H2 123.9

loop_
_geom_bond_atom_site_label_1
_geom_bond_atom_site_label_2
_geom_bond_distance
C1 N2 1.3320(15)
C1 N1 1.3827(16)
C1 S1 1.6700(11)
C2 O1 1.2082(15)
C2 N1 1.3876(14)
C2 C3 1.5081(18)
C3 N2 1.4535(16)
C3 H3A 0.9900
C3 H3B 0.9900
C4 N1 1.4537(15)
C4 C5 1.4948(18)
C4 H4A 0.9900
C4 H4B 0.9900
C5 C6 1.304(2)
C5 H5 0.9500
C6 H6A 0.9500
C6 H6B 0.9500
N2 H2 0.8800

loop_
_geom_hbond_atom_site_label_D
_geom_hbond_atom_site_label_H
_geom_hbond_atom_site_label_A
_geom_hbond_distance_DH
_geom_hbond_distance_HA
_geom_hbond_distance_DA
_geom_hbond_angle_DHA
_geom_hbond_site_symmetry_A
N2 H2 S1 0.88 2.57 3.4026(12) 158.6 3_565

loop_
_geom_torsion_atom_site_label_1
_geom_torsion_atom_site_label_2
_geom_torsion_atom_site_label_3
_geom_torsion_atom_site_label_4
_geom_torsion
O1 C2 C3 N2 -179.32(13)
N1 C2 C3 N2 0.64(13)
N1 C4 C5 C6 -1.9(2)
N2 C1 N1 C2 -1.44(14)
S1 C1 N1 C2 178.04(9)
N2 C1 N1 C4 -177.32(11)
S1 C1 N1 C4 2.16(17)
O1 C2 N1 C1 -179.61(12)
C3 C2 N1 C1 0.43(14)
O1 C2 N1 C4 -3.6(2)
C3 C2 N1 C4 176.44(11)
C5 C4 N1 C1 -94.53(14)
C5 C4 N1 C2 90.05(14)
N1 C1 N2 C3 1.91(14)
S1 C1 N2 C3 -177.56(10)
C2 C3 N2 C1 -1.58(14)
